data_7220587
loop_
_publ_author_name
'Wen, Ming'
'Lian, Zhipeng'
'Wu, Hongping'
'Su, Xin'
'Yan, Qingfeng'
'Lu, Juanjuan'
'Yang, Zhihua'
'Pan, ShiLie'

_publ_section_title
;
 Ba7(BO3)3GeO4X (X=Cl, Br): the borogermanate halides with rigid GeO4
 tetrahedra and flexible XBa6 octahedra
;
_journal_name_full 'RSC Adv.'
_journal_paper_doi 10.1039/C5RA07450A
_journal_year 2015
_chemical_formula_sum 'B3 Ba7 Br Ge O13'
_chemical_formula_weight 1354.31
_chemical_name_systematic
; 
 ? 
;
_space_group_IT_number 55
_symmetry_cell_setting orthorhombic
_symmetry_space_group_name_Hall '-P 2 2ab'
_symmetry_space_group_name_H-M 'P b a m'
_atom_sites_solution_primary direct
_atom_sites_solution_secondary difmap
_audit_creation_method SHELXL-97
_audit_update_record
;
2015-04-09 deposited with the CCDC.
2015-05-27 downloaded from the CCDC.
;
_cell_angle_alpha 90.00
_cell_angle_beta 90.00
_cell_angle_gamma 90.00
_cell_formula_units_Z 4
_cell_length_a 20.381(8)
_cell_length_b 7.477(3)
_cell_length_c 11.175(4)
_cell_measurement_reflns_used 2177
_cell_measurement_temperature 296(2)
_cell_measurement_theta_max 28.42
_cell_measurement_theta_min 4.00
_cell_volume 1702.9(11)
_computing_cell_refinement 'Bruker SMART'
_computing_data_collection 'Bruker SMART'
_computing_data_reduction 'Bruker SAINT'
_computing_molecular_graphics 'Bruker SHELXTL'
_computing_publication_material 'Bruker SHELXTL'
_computing_structure_refinement 'SHELXL-97 (Sheldrick, 1997)'
_computing_structure_solution 'SHELXS-97 (Sheldrick, 1990)'
_diffrn_ambient_temperature 296(2)
_diffrn_measured_fraction_theta_full 0.960
_diffrn_measured_fraction_theta_max 0.960
_diffrn_measurement_device_type 'CCD area detector'
_diffrn_measurement_method 'phi and omega scans'
_diffrn_radiation_monochromator graphite
_diffrn_radiation_source 'fine-focus sealed tube'
_diffrn_radiation_type MoK\a
_diffrn_radiation_wavelength 0.71073
_diffrn_reflns_av_R_equivalents 0.0651
_diffrn_reflns_av_sigmaI/netI 0.0504
_diffrn_reflns_limit_h_max 13
_diffrn_reflns_limit_h_min -27
_diffrn_reflns_limit_k_max 10
_diffrn_reflns_limit_k_min -9
_diffrn_reflns_limit_l_max 14
_diffrn_reflns_limit_l_min -13
_diffrn_reflns_number 10707
_diffrn_reflns_theta_full 29.24
_diffrn_reflns_theta_max 29.24
_diffrn_reflns_theta_min 2.71
_exptl_absorpt_coefficient_mu 20.054
_exptl_absorpt_correction_T_max 0.649
_exptl_absorpt_correction_T_min 0.4602
_exptl_absorpt_correction_type numerical
_exptl_crystal_colour colorless
_exptl_crystal_density_diffrn 5.283
_exptl_crystal_density_method 'not measured'
_exptl_crystal_description block
_exptl_crystal_F_000 2312
_exptl_crystal_size_max 0.109
_exptl_crystal_size_mid 0.102
_exptl_crystal_size_min 0.084
_refine_diff_density_max 2.158
_refine_diff_density_min -2.070
_refine_diff_density_rms 0.412
_refine_ls_extinction_coef 0.00207(7)
_refine_ls_extinction_expression Fc^*^=kFc[1+0.001xFc^2^\l^3^/sin(2\q)]^-1/4^
_refine_ls_extinction_method SHELXL
_refine_ls_goodness_of_fit_ref 1.043
_refine_ls_matrix_type full
_refine_ls_number_parameters 87
_refine_ls_number_reflns 2341
_refine_ls_number_restraints 0
_refine_ls_restrained_S_all 1.043
_refine_ls_R_factor_all 0.0426
_refine_ls_R_factor_gt 0.0315
_refine_ls_shift/su_max 0.001
_refine_ls_shift/su_mean 0.000
_refine_ls_structure_factor_coef Fsqd
_refine_ls_weighting_details 'calc w=1/[\s^2^(Fo^2^)+(0.0224P)^2^+0.0000P] where P=(Fo^2^+2Fc^2^)/3'
_refine_ls_weighting_scheme calc
_refine_ls_wR_factor_gt 0.0585
_refine_ls_wR_factor_ref 0.0630
_reflns_number_gt 1920
_reflns_number_total 2341
_reflns_threshold_expression >2sigma(I)
_cod_data_source_file c5ra07450a2.cif
_cod_data_source_block 1
_cod_depositor_comments
;
The following automatic conversions were performed:

'_symmetry_cell_setting' value 'Orthorhombic' changed to
'orthorhombic' according to
/usr/data/users/saulius/crontab/automatic-downloads/rss-feeds/RSC/lib/dictionaries/cif_core.dic
dictionary named 'cif_core.dic' version 2.4.2 from 2011-04-26.

Automatic conversion script
Id: cif_fix_values 3271 2015-04-21 07:52:19Z andrius 
;
_cod_original_sg_symbol_H-M 'Pbam '
_cod_database_code 7220587

loop_
_symmetry_equiv_pos_as_xyz
'x, y, z'
'-x, -y, z'
'-x+1/2, y+1/2, -z'
'x+1/2, -y+1/2, -z'
'-x, -y, -z'
'x, y, -z'
'x-1/2, -y-1/2, z'
'-x-1/2, y-1/2, z'

loop_
_atom_site_label
_atom_site_type_symbol
_atom_site_fract_x
_atom_site_fract_y
_atom_site_fract_z
_atom_site_U_iso_or_equiv
_atom_site_adp_type
_atom_site_occupancy
_atom_site_symmetry_multiplicity
_atom_site_calc_flag
_atom_site_refinement_flags
Ba1 Ba 0.22565(3) 0.96720(7) 0.5000 0.00959(13) Uani 1 2 d S
Ba2 Ba 0.12816(3) 0.88170(8) 0.0000 0.01263(14) Uani 1 2 d S
Ba3 Ba 0.08329(3) 0.63320(7) 0.5000 0.01002(14) Uani 1 2 d S
Ba4 Ba 0.0000 0.5000 0.18859(5) 0.00978(14) Uani 1 2 d S
Ba5 Ba 0.0000 1.0000 0.26832(5) 0.01370(14) Uani 1 2 d S
Ba6 Ba 0.18392(2) 1.29305(6) 0.23564(4) 0.01414(12) Uani 1 1 d .
Ge1 Ge 0.08318(5) 1.20874(13) 0.5000 0.0073(2) Uani 1 2 d S
Br1 Br 0.22145(6) 0.54710(15) 0.0000 0.0216(3) Uani 1 2 d S
B1 B 0.1599(4) 0.7741(10) 0.2780(7) 0.0096(15) Uiso 1 1 d .
B2 B 0.0483(5) 1.2209(14) 0.0000 0.009(2) Uiso 1 2 d S
O1 O 0.0154(3) 0.7241(9) 0.0000 0.0131(14) Uiso 1 2 d S
O2 O 0.3042(2) 1.1661(6) 0.6446(4) 0.0151(11) Uiso 1 1 d .
O3 O 0.1863(3) 0.9330(7) 0.2414(4) 0.0178(11) Uiso 1 1 d .
O4 O 0.0804(2) 1.1890(6) 0.1077(4) 0.0141(10) Uiso 1 1 d .
O5 O 0.0981(3) 0.7210(7) 0.2437(4) 0.0215(12) Uiso 1 1 d .
O6 O 0.0455(2) 1.3069(6) 0.3738(4) 0.0172(11) Uiso 1 1 d .
O7 O 0.1646(3) 1.2820(9) 0.5000 0.0166(15) Uiso 1 2 d S
O8 O 0.0809(4) 0.9765(9) 0.5000 0.0177(16) Uiso 1 2 d S

loop_
_atom_site_aniso_label
_atom_site_aniso_U_11
_atom_site_aniso_U_22
_atom_site_aniso_U_33
_atom_site_aniso_U_23
_atom_site_aniso_U_13
_atom_site_aniso_U_12
Ba1 0.0084(3) 0.0093(3) 0.0110(3) 0.000 0.000 0.0005(2)
Ba2 0.0108(3) 0.0129(3) 0.0142(3) 0.000 0.000 0.0009(2)
Ba3 0.0102(3) 0.0090(3) 0.0108(3) 0.000 0.000 -0.0005(2)
Ba4 0.0108(3) 0.0108(3) 0.0077(3) 0.000 0.000 0.0000(2)
Ba5 0.0176(3) 0.0107(3) 0.0128(3) 0.000 0.000 -0.0035(2)
Ba6 0.0138(2) 0.0171(2) 0.0115(2) 0.00159(16) -0.00283(17) -0.00251(17)
Ge1 0.0072(5) 0.0078(5) 0.0071(5) 0.000 0.000 0.0000(4)
Br1 0.0250(7) 0.0213(6) 0.0186(5) 0.000 0.000 0.0098(5)

loop_
_atom_type_symbol
_atom_type_description
_atom_type_scat_dispersion_real
_atom_type_scat_dispersion_imag
_atom_type_scat_source
B B 0.0013 0.0007 'International Tables Vol C Tables 4.2.6.8 and 6.1.1.4'
O O 0.0106 0.0060 'International Tables Vol C Tables 4.2.6.8 and 6.1.1.4'
Ge Ge 0.1547 1.8001 'International Tables Vol C Tables 4.2.6.8 and 6.1.1.4'
Br Br -0.2901 2.4595 'International Tables Vol C Tables 4.2.6.8 and 6.1.1.4'
Ba Ba -0.3244 2.2819 'International Tables Vol C Tables 4.2.6.8 and 6.1.1.4'

loop_
_geom_angle_atom_site_label_1
_geom_angle_atom_site_label_2
_geom_angle_atom_site_label_3
_geom_angle
_geom_angle_site_symmetry_1
_geom_angle_site_symmetry_3
O7 Ba1 O7 149.6(2) 3_546 .
O7 Ba1 O2 77.72(16) 3_546 .
O7 Ba1 O2 77.96(16) . .
O7 Ba1 O2 77.72(16) 3_546 6_556
O7 Ba1 O2 77.96(16) . 6_556
O2 Ba1 O2 72.9(2) . 6_556
O7 Ba1 O2 76.38(16) 3_546 3_546
O7 Ba1 O2 126.97(15) . 3_546
O2 Ba1 O2 154.04(11) . 3_546
O2 Ba1 O2 102.83(16) 6_556 3_546
O7 Ba1 O2 76.38(16) 3_546 8_655
O7 Ba1 O2 126.97(15) . 8_655
O2 Ba1 O2 102.83(16) . 8_655
O2 Ba1 O2 154.04(11) 6_556 8_655
O2 Ba1 O2 69.42(19) 3_546 8_655
O7 Ba1 O8 149.6(2) 3_546 .
O7 Ba1 O8 60.8(2) . .
O2 Ba1 O8 125.19(14) . .
O2 Ba1 O8 125.19(14) 6_556 .
O2 Ba1 O8 78.71(15) 3_546 .
O2 Ba1 O8 78.71(15) 8_655 .
O7 Ba1 O3 100.46(10) 3_546 .
O7 Ba1 O3 87.18(11) . .
O2 Ba1 O3 140.73(14) . .
O2 Ba1 O3 68.44(14) 6_556 .
O2 Ba1 O3 47.83(14) 3_546 .
O2 Ba1 O3 114.97(14) 8_655 .
O8 Ba1 O3 74.69(10) . .
O7 Ba1 O3 100.46(10) 3_546 6_556
O7 Ba1 O3 87.18(11) . 6_556
O2 Ba1 O3 68.44(14) . 6_556
O2 Ba1 O3 140.73(14) 6_556 6_556
O2 Ba1 O3 114.97(14) 3_546 6_556
O2 Ba1 O3 47.83(14) 8_655 6_556
O8 Ba1 O3 74.69(10) . 6_556
O3 Ba1 O3 147.5(2) . 6_556
O7 Ba1 B1 96.86(17) 3_546 .
O7 Ba1 B1 101.86(17) . .
O2 Ba1 B1 164.62(18) . .
O2 Ba1 B1 91.90(17) 6_556 .
O2 Ba1 B1 26.05(16) 3_546 .
O2 Ba1 B1 89.62(17) 8_655 .
O8 Ba1 B1 65.66(16) . .
O3 Ba1 B1 25.41(16) . .
O3 Ba1 B1 126.91(18) 6_556 .
O7 Ba1 B1 96.86(17) 3_546 6_556
O7 Ba1 B1 101.86(17) . 6_556
O2 Ba1 B1 91.90(17) . 6_556
O2 Ba1 B1 164.62(18) 6_556 6_556
O2 Ba1 B1 89.62(17) 3_546 6_556
O2 Ba1 B1 26.05(16) 8_655 6_556
O8 Ba1 B1 65.66(16) . 6_556
O3 Ba1 B1 126.91(18) . 6_556
O3 Ba1 B1 25.41(16) 6_556 6_556
B1 Ba1 B1 103.1(3) . 6_556
O7 Ba1 Ge1 179.90(15) 3_546 .
O7 Ba1 Ge1 30.27(15) . .
O2 Ba1 Ge1 102.20(11) . .
O2 Ba1 Ge1 102.20(11) 6_556 .
O2 Ba1 Ge1 103.71(10) 3_546 .
O2 Ba1 Ge1 103.71(10) 8_655 .
O8 Ba1 Ge1 30.54(14) . .
O3 Ba1 Ge1 79.56(10) . .
O3 Ba1 Ge1 79.56(10) 6_556 .
B1 Ba1 Ge1 83.20(14) . .
B1 Ba1 Ge1 83.20(14) 6_556 .
O1 Ba2 O4 93.75(17) . .
O1 Ba2 O4 93.75(17) . 6
O4 Ba2 O4 51.5(2) . 6
O1 Ba2 O3 114.46(10) . .
O4 Ba2 O3 68.84(14) . .
O4 Ba2 O3 115.31(14) 6 .
O1 Ba2 O3 114.46(10) . 6
O4 Ba2 O3 115.31(14) . 6
O4 Ba2 O3 68.84(14) 6 6
O3 Ba2 O3 130.4(2) . 6
O1 Ba2 B2 84.5(2) . .
O4 Ba2 B2 27.39(12) . .
O4 Ba2 B2 27.39(12) 6 .
O3 Ba2 B2 96.13(13) . .
O3 Ba2 B2 96.13(13) 6 .
O1 Ba2 O5 68.93(11) . 6
O4 Ba2 O5 130.26(14) . 6
O4 Ba2 O5 82.41(14) 6 6
O3 Ba2 O5 160.90(14) . 6
O3 Ba2 O5 46.99(14) 6 6
B2 Ba2 O5 102.94(13) . 6
O1 Ba2 O5 68.93(11) . .
O4 Ba2 O5 82.41(14) . .
O4 Ba2 O5 130.26(14) 6 .
O3 Ba2 O5 46.99(14) . .
O3 Ba2 O5 160.90(14) 6 .
B2 Ba2 O5 102.94(13) . .
O5 Ba2 O5 127.3(2) 6 .
O1 Ba2 Br1 100.09(15) . .
O4 Ba2 Br1 150.81(10) . .
O4 Ba2 Br1 150.81(10) 6 .
O3 Ba2 Br1 82.03(10) . .
O3 Ba2 Br1 82.03(10) 6 .
B2 Ba2 Br1 175.5(2) . .
O5 Ba2 Br1 78.88(10) 6 .
O5 Ba2 Br1 78.88(10) . .
O1 Ba2 B1 93.65(15) . 6
O4 Ba2 B1 133.28(16) . 6
O4 Ba2 B1 82.03(17) 6 6
O3 Ba2 B1 144.52(17) . 6
O3 Ba2 B1 24.69(16) 6 6
B2 Ba2 B1 108.28(13) . 6
O5 Ba2 B1 24.79(16) 6 6
O5 Ba2 B1 142.47(16) . 6
Br1 Ba2 B1 71.62(13) . 6
O1 Ba2 B1 93.65(15) . .
O4 Ba2 B1 82.03(17) . .
O4 Ba2 B1 133.28(16) 6 .
O3 Ba2 B1 24.69(16) . .
O3 Ba2 B1 144.52(17) 6 .
B2 Ba2 B1 108.28(13) . .
O5 Ba2 B1 142.47(16) 6 .
O5 Ba2 B1 24.79(16) . .
Br1 Ba2 B1 71.62(14) . .
B1 Ba2 B1 143.2(3) 6 .
O1 Ba2 Br1 174.83(15) . 3
O4 Ba2 Br1 90.90(10) . 3
O4 Ba2 Br1 90.90(10) 6 3
O3 Ba2 Br1 65.27(10) . 3
O3 Ba2 Br1 65.27(10) 6 3
B2 Ba2 Br1 100.7(2) . 3
O5 Ba2 Br1 109.55(10) 6 3
O5 Ba2 Br1 109.55(10) . 3
Br1 Ba2 Br1 74.74(3) . 3
B1 Ba2 Br1 84.76(14) 6 3
B1 Ba2 Br1 84.76(14) . 3
O8 Ba3 O2 85.89(16) . 8_655
O8 Ba3 O2 85.89(16) . 3_546
O2 Ba3 O2 70.0(2) 8_655 3_546
O8 Ba3 O6 146.09(13) . 1_545
O2 Ba3 O6 124.37(14) 8_655 1_545
O2 Ba3 O6 90.60(14) 3_546 1_545
O8 Ba3 O6 146.09(13) . 6_546
O2 Ba3 O6 90.60(14) 8_655 6_546
O2 Ba3 O6 124.37(14) 3_546 6_546
O6 Ba3 O6 57.74(19) 1_545 6_546
O8 Ba3 O5 77.27(10) . 6_556
O2 Ba3 O5 48.76(15) 8_655 6_556
O2 Ba3 O5 116.97(15) 3_546 6_556
O6 Ba3 O5 132.91(14) 1_545 6_556
O6 Ba3 O5 75.20(14) 6_546 6_556
O8 Ba3 O5 77.27(10) . .
O2 Ba3 O5 116.97(15) 8_655 .
O2 Ba3 O5 48.76(15) 3_546 .
O6 Ba3 O5 75.20(14) 1_545 .
O6 Ba3 O5 132.91(14) 6_546 .
O5 Ba3 O5 151.7(2) 6_556 .
O8 Ba3 O6 80.48(17) . 2_575
O2 Ba3 O6 164.79(14) 8_655 2_575
O2 Ba3 O6 115.33(14) 3_546 2_575
O6 Ba3 O6 70.65(17) 1_545 2_575
O6 Ba3 O6 96.93(13) 6_546 2_575
O5 Ba3 O6 120.66(14) 6_556 2_575
O5 Ba3 O6 66.57(14) . 2_575
O8 Ba3 O6 80.48(17) . 5_576
O2 Ba3 O6 115.33(14) 8_655 5_576
O2 Ba3 O6 164.79(14) 3_546 5_576
O6 Ba3 O6 96.93(13) 1_545 5_576
O6 Ba3 O6 70.65(17) 6_546 5_576
O5 Ba3 O6 66.57(14) 6_556 5_576
O5 Ba3 O6 120.66(14) . 5_576
O6 Ba3 O6 55.82(19) 2_575 5_576
O8 Ba3 O7 148.8(2) . 1_545
O2 Ba3 O7 68.85(14) 8_655 1_545
O2 Ba3 O7 68.85(14) 3_546 1_545
O6 Ba3 O7 55.56(14) 1_545 1_545
O6 Ba3 O7 55.56(14) 6_546 1_545
O5 Ba3 O7 97.66(11) 6_556 1_545
O5 Ba3 O7 97.66(11) . 1_545
O6 Ba3 O7 126.21(14) 2_575 1_545
O6 Ba3 O7 126.21(14) 5_576 1_545
O8 Ba3 B1 70.83(16) . 6_556
O2 Ba3 B1 26.52(17) 8_655 6_556
O2 Ba3 B1 91.10(18) 3_546 6_556
O6 Ba3 B1 143.04(17) 1_545 6_556
O6 Ba3 B1 91.72(17) 6_546 6_556
O5 Ba3 B1 26.00(17) 6_556 6_556
O5 Ba3 B1 130.22(19) . 6_556
O6 Ba3 B1 139.40(17) 2_575 6_556
O6 Ba3 B1 90.78(18) 5_576 6_556
O7 Ba3 B1 91.05(16) 1_545 6_556
O8 Ba3 B1 70.83(16) . .
O2 Ba3 B1 91.10(18) 8_655 .
O2 Ba3 B1 26.52(17) 3_546 .
O6 Ba3 B1 91.72(17) 1_545 .
O6 Ba3 B1 143.04(17) 6_546 .
O5 Ba3 B1 130.22(19) 6_556 .
O5 Ba3 B1 26.00(17) . .
O6 Ba3 B1 90.78(18) 2_575 .
O6 Ba3 B1 139.40(17) 5_576 .
O7 Ba3 B1 91.05(16) 1_545 .
B1 Ba3 B1 105.6(3) 6_556 .
O5 Ba4 O5 153.3(2) . 2_565
O5 Ba4 O6 75.41(15) . 2_575
O5 Ba4 O6 84.05(15) 2_565 2_575
O5 Ba4 O6 84.05(15) . 1_545
O5 Ba4 O6 75.41(15) 2_565 1_545
O6 Ba4 O6 79.3(2) 2_575 1_545
O5 Ba4 O1 130.51(18) . 5_565
O5 Ba4 O1 73.12(17) 2_565 5_565
O6 Ba4 O1 152.94(18) 2_575 5_565
O6 Ba4 O1 107.83(16) 1_545 5_565
O5 Ba4 O1 73.12(17) . .
O5 Ba4 O1 130.51(18) 2_565 .
O6 Ba4 O1 107.83(16) 2_575 .
O6 Ba4 O1 152.94(18) 1_545 .
O1 Ba4 O1 78.0(2) 5_565 .
O5 Ba4 O4 89.92(15) . 2_575
O5 Ba4 O4 98.12(15) 2_565 2_575
O6 Ba4 O4 68.00(14) 2_575 2_575
O6 Ba4 O4 147.25(14) 1_545 2_575
O1 Ba4 O4 100.52(16) 5_565 2_575
O1 Ba4 O4 49.18(17) . 2_575
O5 Ba4 O4 98.12(15) . 1_545
O5 Ba4 O4 89.92(15) 2_565 1_545
O6 Ba4 O4 147.25(14) 2_575 1_545
O6 Ba4 O4 68.00(14) 1_545 1_545
O1 Ba4 O4 49.18(17) 5_565 1_545
O1 Ba4 O4 100.52(16) . 1_545
O4 Ba4 O4 144.72(18) 2_575 1_545
O5 Ba4 B2 109.5(2) . 1_545
O5 Ba4 B2 88.8(2) 2_565 1_545
O6 Ba4 B2 170.57(18) 2_575 1_545
O6 Ba4 B2 92.96(17) 1_545 1_545
O1 Ba4 B2 25.8(2) 5_565 1_545
O1 Ba4 B2 81.49(18) . 1_545
O4 Ba4 B2 119.26(17) 2_575 1_545
O4 Ba4 B2 26.17(17) 1_545 1_545
O5 Ba4 B2 88.8(2) . 5_575
O5 Ba4 B2 109.5(2) 2_565 5_575
O6 Ba4 B2 92.96(17) 2_575 5_575
O6 Ba4 B2 170.57(18) 1_545 5_575
O1 Ba4 B2 81.49(18) 5_565 5_575
O1 Ba4 B2 25.8(2) . 5_575
O4 Ba4 B2 26.17(17) 2_575 5_575
O4 Ba4 B2 119.26(17) 1_545 5_575
B2 Ba4 B2 95.2(3) 1_545 5_575
O5 Ba4 Ba5 48.97(11) . .
O5 Ba4 Ba5 123.32(11) 2_565 .
O6 Ba4 Ba5 45.50(10) 2_575 .
O6 Ba4 Ba5 110.13(11) 1_545 .
O1 Ba4 Ba5 141.41(11) 5_565 .
O1 Ba4 Ba5 65.09(11) . .
O4 Ba4 Ba5 46.55(9) 2_575 .
O4 Ba4 Ba5 145.91(9) 1_545 .
B2 Ba4 Ba5 143.70(17) 1_545 .
B2 Ba4 Ba5 60.45(15) 5_575 .
O5 Ba4 Ba5 123.32(11) . 1_545
O5 Ba4 Ba5 48.97(11) 2_565 1_545
O6 Ba4 Ba5 110.13(11) 2_575 1_545
O6 Ba4 Ba5 45.50(10) 1_545 1_545
O1 Ba4 Ba5 65.09(11) 5_565 1_545
O1 Ba4 Ba5 141.41(11) . 1_545
O4 Ba4 Ba5 145.91(9) 2_575 1_545
O4 Ba4 Ba5 46.55(9) 1_545 1_545
B2 Ba4 Ba5 60.45(15) 1_545 1_545
B2 Ba4 Ba5 143.70(17) 5_575 1_545
Ba5 Ba4 Ba5 153.19(3) . 1_545
O6 Ba5 O6 129.1(2) . 2_575
O6 Ba5 O4 153.18(14) . 2_575
O6 Ba5 O4 69.92(14) 2_575 2_575
O6 Ba5 O4 69.92(14) . .
O6 Ba5 O4 153.18(14) 2_575 .
O4 Ba5 O4 100.6(2) 2_575 .
O6 Ba5 O5 114.15(15) . .
O6 Ba5 O5 70.88(15) 2_575 .
O4 Ba5 O5 88.85(14) 2_575 .
O4 Ba5 O5 84.21(14) . .
O6 Ba5 O5 70.88(15) . 2_575
O6 Ba5 O5 114.15(15) 2_575 2_575
O4 Ba5 O5 84.21(14) 2_575 2_575
O4 Ba5 O5 88.85(14) . 2_575
O5 Ba5 O5 169.1(2) . 2_575
O6 Ba5 O8 60.30(17) . .
O6 Ba5 O8 76.79(17) 2_575 .
O4 Ba5 O8 145.24(16) 2_575 .
O4 Ba5 O8 104.73(16) . .
O5 Ba5 O8 70.68(16) . .
O5 Ba5 O8 119.36(16) 2_575 .
O6 Ba5 O8 76.79(17) . 5_576
O6 Ba5 O8 60.30(17) 2_575 5_576
O4 Ba5 O8 104.73(16) 2_575 5_576
O4 Ba5 O8 145.24(16) . 5_576
O5 Ba5 O8 119.36(16) . 5_576
O5 Ba5 O8 70.68(16) 2_575 5_576
O8 Ba5 O8 65.3(2) . 5_576
O6 Ba5 Ge1 30.28(10) . .
O6 Ba5 Ge1 102.79(11) 2_575 .
O4 Ba5 Ge1 171.26(10) 2_575 .
O4 Ba5 Ge1 88.03(10) . .
O5 Ba5 Ge1 93.29(11) . .
O5 Ba5 Ge1 94.83(11) 2_575 .
O8 Ba5 Ge1 30.06(13) . .
O8 Ba5 Ge1 66.88(13) 5_576 .
O6 Ba5 Ge1 102.79(11) . 5_576
O6 Ba5 Ge1 30.28(10) 2_575 5_576
O4 Ba5 Ge1 88.03(10) 2_575 5_576
O4 Ba5 Ge1 171.26(10) . 5_576
O5 Ba5 Ge1 94.83(11) . 5_576
O5 Ba5 Ge1 93.29(11) 2_575 5_576
O8 Ba5 Ge1 66.88(13) . 5_576
O8 Ba5 Ge1 30.06(13) 5_576 5_576
Ge1 Ba5 Ge1 83.34(4) . 5_576
O6 Ba5 Ba4 156.05(10) . .
O6 Ba5 Ba4 44.39(10) 2_575 .
O4 Ba5 Ba4 50.44(10) 2_575 .
O4 Ba5 Ba4 109.93(10) . .
O5 Ba5 Ba4 43.87(11) . .
O5 Ba5 Ba4 132.61(11) 2_575 .
O8 Ba5 Ba4 98.02(13) . .
O8 Ba5 Ba4 104.53(13) 5_576 .
Ge1 Ba5 Ba4 127.68(2) . .
Ge1 Ba5 Ba4 74.64(2) 5_576 .
O6 Ba5 Ba4 44.39(10) . 1_565
O6 Ba5 Ba4 156.05(10) 2_575 1_565
O4 Ba5 Ba4 109.93(10) 2_575 1_565
O4 Ba5 Ba4 50.44(10) . 1_565
O5 Ba5 Ba4 132.61(11) . 1_565
O5 Ba5 Ba4 43.87(11) 2_575 1_565
O8 Ba5 Ba4 104.53(13) . 1_565
O8 Ba5 Ba4 98.02(13) 5_576 1_565
Ge1 Ba5 Ba4 74.64(2) . 1_565
Ge1 Ba5 Ba4 127.68(2) 5_576 1_565
Ba4 Ba5 Ba4 153.19(3) . 1_565
O4 Ba6 O3 74.66(15) . .
O4 Ba6 O3 148.82(14) . 8_665
O3 Ba6 O3 110.50(12) . 8_665
O4 Ba6 O2 143.85(14) . 6_556
O3 Ba6 O2 69.66(14) . 6_556
O3 Ba6 O2 48.36(14) 8_665 6_556
O4 Ba6 O7 114.78(17) . .
O3 Ba6 O7 87.19(17) . .
O3 Ba6 O7 96.34(17) 8_665 .
O2 Ba6 O7 69.57(17) 6_556 .
O4 Ba6 O2 123.75(14) . 3_556
O3 Ba6 O2 152.46(14) . 3_556
O3 Ba6 O2 65.62(14) 8_665 3_556
O2 Ba6 O2 91.65(12) 6_556 3_556
O7 Ba6 O2 66.91(16) . 3_556
O4 Ba6 O6 64.70(14) . .
O3 Ba6 O6 92.11(14) . .
O3 Ba6 O6 142.41(13) 8_665 .
O2 Ba6 O6 121.42(13) 6_556 .
O7 Ba6 O6 53.84(16) . .
O2 Ba6 O6 80.36(13) 3_556 .
O4 Ba6 B1 148.03(17) . 8_665
O3 Ba6 B1 86.24(17) . 8_665
O3 Ba6 B1 25.08(16) 8_665 8_665
O2 Ba6 B1 25.57(16) 6_556 8_665
O7 Ba6 B1 89.05(19) . 8_665
O2 Ba6 B1 84.22(16) 3_556 8_665
O6 Ba6 B1 142.88(16) . 8_665
O4 Ba6 Br1 85.66(11) . 1_565
O3 Ba6 Br1 125.72(11) . 1_565
O3 Ba6 Br1 66.12(10) 8_665 1_565
O2 Ba6 Br1 110.54(10) 6_556 1_565
O7 Ba6 Br1 145.92(13) . 1_565
O2 Ba6 Br1 79.09(9) 3_556 1_565
O6 Ba6 Br1 124.16(9) . 1_565
B1 Ba6 Br1 85.10(14) 8_665 1_565
O4 Ba6 Ge1 86.47(11) . .
O3 Ba6 Ge1 79.54(11) . .
O3 Ba6 Ge1 124.60(10) 8_665 .
O2 Ba6 Ge1 92.56(10) 6_556 .
O7 Ba6 Ge1 28.32(14) . .
O2 Ba6 Ge1 81.38(9) 3_556 .
O6 Ba6 Ge1 28.91(9) . .
B1 Ba6 Ge1 115.41(14) 8_665 .
Br1 Ba6 Ge1 149.96(3) 1_565 .
O4 Ba6 Ba1 157.10(10) . 3_556
O3 Ba6 Ba1 108.79(11) . 3_556
O3 Ba6 Ba1 52.58(10) 8_665 3_556
O2 Ba6 Ba1 48.71(9) 6_556 3_556
O7 Ba6 Ba1 44.57(14) . 3_556
O2 Ba6 Ba1 45.87(9) 3_556 3_556
O6 Ba6 Ba1 92.42(9) . 3_556
B1 Ba6 Ba1 53.75(14) 8_665 3_556
Br1 Ba6 Ba1 108.31(3) 1_565 3_556
Ge1 Ba6 Ba1 72.33(3) . 3_556
O4 Ba6 Br1 83.52(11) . 3
O3 Ba6 Br1 61.10(11) . 3
O3 Ba6 Br1 73.61(10) 8_665 3
O2 Ba6 Br1 74.52(10) 6_556 3
O7 Ba6 Br1 138.64(14) . 3
O2 Ba6 Br1 134.77(9) 3_556 3
O6 Ba6 Br1 143.55(9) . 3
B1 Ba6 Br1 64.72(14) 8_665 3
Br1 Ba6 Br1 66.84(3) 1_565 3
Ge1 Ba6 Br1 140.64(3) . 3
Ba1 Ba6 Br1 118.37(3) 3_556 3
O8 Ge1 O7 109.8(3) . .
O8 Ge1 O6 113.8(2) . 6_556
O7 Ge1 O6 106.4(2) . 6_556
O8 Ge1 O6 113.8(2) . .
O7 Ge1 O6 106.4(2) . .
O6 Ge1 O6 106.1(3) 6_556 .
O8 Ge1 Ba3 178.5(2) . 1_565
O7 Ge1 Ba3 71.7(2) . 1_565
O6 Ge1 Ba3 65.46(16) 6_556 1_565
O6 Ge1 Ba3 65.46(16) . 1_565
O8 Ge1 Ba1 59.7(2) . .
O7 Ge1 Ba1 50.1(2) . .
O6 Ge1 Ba1 126.06(16) 6_556 .
O6 Ge1 Ba1 126.06(16) . .
Ba3 Ge1 Ba1 121.84(4) 1_565 .
O8 Ge1 Ba5 62.39(13) . .
O7 Ge1 Ba5 127.27(8) . .
O6 Ge1 Ba5 124.84(17) 6_556 .
O6 Ge1 Ba5 51.52(16) . .
Ba3 Ge1 Ba5 116.79(2) 1_565 .
Ba1 Ge1 Ba5 100.22(3) . .
O8 Ge1 Ba5 62.39(13) . 5_576
O7 Ge1 Ba5 127.27(8) . 5_576
O6 Ge1 Ba5 51.52(16) 6_556 5_576
O6 Ge1 Ba5 124.84(17) . 5_576
Ba3 Ge1 Ba5 116.79(2) 1_565 5_576
Ba1 Ge1 Ba5 100.22(3) . 5_576
Ba5 Ge1 Ba5 96.66(4) . 5_576
O8 Ge1 Ba3 107.7(2) . 5_576
O7 Ge1 Ba3 142.5(2) . 5_576
O6 Ge1 Ba3 56.82(17) 6_556 5_576
O6 Ge1 Ba3 56.82(17) . 5_576
Ba3 Ge1 Ba3 70.83(3) 1_565 5_576
Ba1 Ge1 Ba3 167.32(3) . 5_576
Ba5 Ge1 Ba3 71.71(2) . 5_576
Ba5 Ge1 Ba3 71.71(2) 5_576 5_576
O8 Ge1 Ba6 100.82(14) . 6_556
O7 Ge1 Ba6 53.99(2) . 6_556
O6 Ge1 Ba6 61.74(17) 6_556 6_556
O6 Ge1 Ba6 144.97(16) . 6_556
Ba3 Ge1 Ba6 80.04(2) 1_565 6_556
Ba1 Ge1 Ba6 67.28(2) . 6_556
Ba5 Ge1 Ba6 163.11(3) . 6_556
Ba5 Ge1 Ba6 75.43(3) 5_576 6_556
Ba3 Ge1 Ba6 118.30(2) 5_576 6_556
O8 Ge1 Ba6 100.82(14) . .
O7 Ge1 Ba6 53.99(2) . .
O6 Ge1 Ba6 144.97(16) 6_556 .
O6 Ge1 Ba6 61.74(17) . .
Ba3 Ge1 Ba6 80.04(2) 1_565 .
Ba1 Ge1 Ba6 67.28(2) . .
Ba5 Ge1 Ba6 75.43(3) . .
Ba5 Ge1 Ba6 163.11(3) 5_576 .
Ba3 Ge1 Ba6 118.30(2) 5_576 .
Ba6 Ge1 Ba6 107.96(4) 6_556 .
Ba2 Br1 Ba2 149.21(4) . 3_545
Ba2 Br1 Ba6 108.34(3) . 6_545
Ba2 Br1 Ba6 89.98(3) 3_545 6_545
Ba2 Br1 Ba6 108.34(3) . 1_545
Ba2 Br1 Ba6 89.98(3) 3_545 1_545
Ba6 Br1 Ba6 104.25(4) 6_545 1_545
Ba2 Br1 Ba6 85.45(3) . 8_655
Ba2 Br1 Ba6 72.92(3) 3_545 8_655
Ba6 Br1 Ba6 162.25(4) 6_545 8_655
Ba6 Br1 Ba6 80.95(3) 1_545 8_655
Ba2 Br1 Ba6 85.45(3) . 3_545
Ba2 Br1 Ba6 72.92(3) 3_545 3_545
Ba6 Br1 Ba6 80.95(3) 6_545 3_545
Ba6 Br1 Ba6 162.25(4) 1_545 3_545
Ba6 Br1 Ba6 89.31(4) 8_655 3_545
O3 B1 O5 121.9(6) . .
O3 B1 O2 118.9(7) . 3_546
O5 B1 O2 119.2(6) . 3_546
O3 B1 Ba3 136.9(5) . .
O5 B1 Ba3 70.4(4) . .
O2 B1 Ba3 64.7(4) 3_546 .
O3 B1 Ba1 70.8(4) . .
O5 B1 Ba1 137.5(5) . .
O2 B1 Ba1 63.6(3) 3_546 .
Ba3 B1 Ba1 75.08(17) . .
O3 B1 Ba6 61.9(4) . 8_655
O5 B1 Ba6 151.3(5) . 8_655
O2 B1 Ba6 66.3(4) 3_546 8_655
Ba3 B1 Ba6 128.9(3) . 8_655
Ba1 B1 Ba6 71.16(17) . 8_655
O3 B1 Ba2 65.2(4) . .
O5 B1 Ba2 68.0(4) . .
O2 B1 Ba2 146.8(5) 3_546 .
Ba3 B1 Ba2 137.7(3) . .
Ba1 B1 Ba2 135.6(2) . .
Ba6 B1 Ba2 92.6(2) 8_655 .
O1 B2 O4 120.0(4) 5_575 .
O1 B2 O4 120.0(4) 5_575 6
O4 B2 O4 119.9(9) . 6
O1 B2 Ba2 140.2(7) 5_575 .
O4 B2 Ba2 66.5(4) . .
O4 B2 Ba2 66.5(4) 6 .
O1 B2 Ba4 59.9(3) 5_575 1_565
O4 B2 Ba4 71.3(3) . 1_565
O4 B2 Ba4 147.9(6) 6 1_565
Ba2 B2 Ba4 137.07(15) . 1_565
O1 B2 Ba4 59.9(3) 5_575 5_575
O4 B2 Ba4 147.9(6) . 5_575
O4 B2 Ba4 71.3(3) 6 5_575
Ba2 B2 Ba4 137.07(15) . 5_575
Ba4 B2 Ba4 84.8(3) 1_565 5_575
B2 O1 Ba2 135.3(6) 5_575 .
B2 O1 Ba4 94.4(4) 5_575 5_565
Ba2 O1 Ba4 112.65(18) . 5_565
B2 O1 Ba4 94.4(4) 5_575 .
Ba2 O1 Ba4 112.65(18) . .
Ba4 O1 Ba4 102.0(2) 5_565 .
B1 O2 Ba1 175.6(5) 3_556 .
B1 O2 Ba3 88.8(4) 3_556 3_556
Ba1 O2 Ba3 95.22(15) . 3_556
B1 O2 Ba1 90.4(4) 3_556 3_556
Ba1 O2 Ba1 88.24(14) . 3_556
Ba3 O2 Ba1 85.25(13) 3_556 3_556
B1 O2 Ba6 88.2(4) 3_556 6_556
Ba1 O2 Ba6 87.48(14) . 6_556
Ba3 O2 Ba6 164.83(18) 3_556 6_556
Ba1 O2 Ba6 79.90(12) 3_556 6_556
B1 O2 Ba6 102.3(4) 3_556 3_546
Ba1 O2 Ba6 79.08(12) . 3_546
Ba3 O2 Ba6 96.06(14) 3_556 3_546
Ba1 O2 Ba6 167.31(19) 3_556 3_546
Ba6 O2 Ba6 99.11(14) 6_556 3_546
B1 O3 Ba6 150.3(5) . .
B1 O3 Ba6 93.1(4) . 8_655
Ba6 O3 Ba6 112.59(18) . 8_655
B1 O3 Ba2 90.1(4) . .
Ba6 O3 Ba2 95.74(15) . .
Ba6 O3 Ba2 107.64(16) 8_655 .
B1 O3 Ba1 83.8(4) . .
Ba6 O3 Ba1 86.72(14) . .
Ba6 O3 Ba1 78.78(13) 8_655 .
Ba2 O3 Ba1 171.4(2) . .
B2 O4 Ba6 141.9(5) . .
B2 O4 Ba2 86.1(5) . .
Ba6 O4 Ba2 101.35(16) . .
B2 O4 Ba5 111.4(5) . .
Ba6 O4 Ba5 105.39(16) . .
Ba2 O4 Ba5 93.75(14) . .
B2 O4 Ba4 82.5(4) . 1_565
Ba6 O4 Ba4 92.54(14) . 1_565
Ba2 O4 Ba4 166.09(19) . 1_565
Ba5 O4 Ba4 83.01(13) . 1_565
B1 O5 Ba4 158.5(4) . .
B1 O5 Ba5 113.4(4) . .
Ba4 O5 Ba5 87.16(16) . .
B1 O5 Ba3 83.6(4) . .
Ba4 O5 Ba3 90.53(15) . .
Ba5 O5 Ba3 89.85(14) . .
B1 O5 Ba2 87.2(4) . .
Ba4 O5 Ba2 100.90(16) . .
Ba5 O5 Ba2 86.54(14) . .
Ba3 O5 Ba2 167.8(2) . .
Ge1 O6 Ba4 171.2(3) . 1_565
Ge1 O6 Ba5 98.2(2) . .
Ba4 O6 Ba5 90.12(15) 1_565 .
Ge1 O6 Ba3 81.19(17) . 1_565
Ba4 O6 Ba3 90.80(14) 1_565 1_565
Ba5 O6 Ba3 174.7(2) . 1_565
Ge1 O6 Ba3 93.8(2) . 5_576
Ba4 O6 Ba3 88.85(14) 1_565 5_576
Ba5 O6 Ba3 91.77(15) . 5_576
Ba3 O6 Ba3 83.07(13) 1_565 5_576
Ge1 O6 Ba6 89.35(19) . .
Ba4 O6 Ba6 87.16(14) 1_565 .
Ba5 O6 Ba6 93.64(14) . .
Ba3 O6 Ba6 91.57(14) 1_565 .
Ba3 O6 Ba6 173.28(18) 5_576 .
Ge1 O7 Ba1 166.5(4) . 3_556
Ge1 O7 Ba1 99.6(3) . .
Ba1 O7 Ba1 93.9(2) 3_556 .
Ge1 O7 Ba6 97.69(14) . 6_556
Ba1 O7 Ba6 82.72(14) 3_556 6_556
Ba1 O7 Ba6 87.88(13) . 6_556
Ge1 O7 Ba6 97.69(14) . .
Ba1 O7 Ba6 82.72(14) 3_556 .
Ba1 O7 Ba6 87.88(13) . .
Ba6 O7 Ba6 164.5(3) 6_556 .
Ge1 O7 Ba3 76.0(2) . 1_565
Ba1 O7 Ba3 90.5(2) 3_556 1_565
Ba1 O7 Ba3 175.6(3) . 1_565
Ba6 O7 Ba3 92.68(13) 6_556 1_565
Ba6 O7 Ba3 92.68(13) . 1_565
Ge1 O8 Ba3 177.3(4) . .
Ge1 O8 Ba1 89.8(3) . .
Ba3 O8 Ba1 87.6(2) . .
Ge1 O8 Ba5 87.55(18) . .
Ba3 O8 Ba5 93.87(16) . .
Ba1 O8 Ba5 122.50(12) . .
Ge1 O8 Ba5 87.55(18) . 5_576
Ba3 O8 Ba5 93.87(16) . 5_576
Ba1 O8 Ba5 122.50(12) . 5_576
Ba5 O8 Ba5 114.7(2) . 5_576

loop_
_geom_bond_atom_site_label_1
_geom_bond_atom_site_label_2
_geom_bond_distance
_geom_bond_site_symmetry_2
Ba1 O7 2.630(7) 3_546
Ba1 O7 2.662(7) .
Ba1 O2 2.718(5) .
Ba1 O2 2.718(5) 6_556
Ba1 O2 2.837(5) 3_546
Ba1 O2 2.837(5) 8_655
Ba1 O8 2.951(7) .
Ba1 O3 3.010(5) .
Ba1 O3 3.010(5) 6_556
Ba1 B1 3.168(8) .
Ba1 B1 3.168(8) 6_556
Ba1 Ge1 3.4195(15) .
Ba2 O1 2.583(7) .
Ba2 O4 2.770(5) .
Ba2 O4 2.770(5) 6
Ba2 O3 2.971(5) .
Ba2 O3 2.971(5) 6
Ba2 B2 3.014(11) .
Ba2 O5 3.039(5) 6
Ba2 O5 3.039(5) .
Ba2 Br1 3.1424(15) .
Ba2 B1 3.274(8) 6
Ba2 B1 3.274(8) .
Ba2 Br1 3.3052(17) 3
Ba3 O8 2.567(7) .
Ba3 O2 2.815(5) 8_655
Ba3 O2 2.815(5) 3_546
Ba3 O6 2.922(5) 1_545
Ba3 O6 2.922(5) 6_546
Ba3 O5 2.954(5) 6_556
Ba3 O5 2.954(5) .
Ba3 O6 3.014(5) 2_575
Ba3 O6 3.014(5) 5_576
Ba3 O7 3.106(7) 1_545
Ba3 B1 3.115(8) 6_556
Ba3 B1 3.115(8) .
Ba4 O5 2.667(5) .
Ba4 O5 2.667(5) 2_565
Ba4 O6 2.688(5) 2_575
Ba4 O6 2.688(5) 1_545
Ba4 O1 2.711(4) 5_565
Ba4 O1 2.711(4) .
Ba4 O4 2.985(5) 2_575
Ba4 O4 2.985(5) 1_545
Ba4 B2 3.125(8) 1_545
Ba4 B2 3.125(8) 5_575
Ba4 Ba5 3.8433(14) .
Ba4 Ba5 3.8433(14) 1_545
Ba5 O6 2.741(5) .
Ba5 O6 2.741(5) 2_575
Ba5 O4 2.811(5) 2_575
Ba5 O4 2.811(5) .
Ba5 O5 2.903(5) .
Ba5 O5 2.903(5) 2_575
Ba5 O8 3.074(4) .
Ba5 O8 3.074(4) 5_576
Ba5 Ge1 3.4659(12) .
Ba5 Ge1 3.4659(12) 5_576
Ba5 Ba4 3.8433(14) 1_565
Ba6 O4 2.665(5) .
Ba6 O3 2.693(5) .
Ba6 O3 2.845(5) 8_665
Ba6 O2 2.950(5) 6_556
Ba6 O7 2.9813(15) .
Ba6 O2 3.103(5) 3_556
Ba6 O6 3.217(5) .
Ba6 B1 3.221(8) 8_665
Ba6 Br1 3.3357(12) 1_565
Ba6 Ge1 3.6524(13) .
Ba6 Ba1 3.7175(11) 3_556
Ba6 Br1 3.7463(13) 3
Ge1 O8 1.737(7) .
Ge1 O7 1.748(7) .
Ge1 O6 1.766(5) 6_556
Ge1 O6 1.766(5) .
Ge1 Ba3 3.1738(16) 1_565
Ge1 Ba5 3.4659(12) 5_576
Ge1 Ba3 3.5926(17) 5_576
Ge1 Ba6 3.6524(13) 6_556
Br1 Ba2 3.3052(17) 3_545
Br1 Ba6 3.3357(12) 6_545
Br1 Ba6 3.3357(12) 1_545
Br1 Ba6 3.7463(13) 8_655
Br1 Ba6 3.7463(13) 3_545
B1 O3 1.367(9) .
B1 O5 1.374(9) .
B1 O2 1.391(9) 3_546
B1 Ba6 3.221(8) 8_655
B2 O1 1.362(12) 5_575
B2 O4 1.390(7) .
B2 O4 1.390(7) 6
B2 Ba4 3.125(8) 1_565
B2 Ba4 3.125(8) 5_575
O1 B2 1.362(12) 5_575
O1 Ba4 2.711(4) 5_565
O2 B1 1.391(9) 3_556
O2 Ba3 2.815(5) 3_556
O2 Ba1 2.837(5) 3_556
O2 Ba6 2.950(5) 6_556
O2 Ba6 3.103(5) 3_546
O3 Ba6 2.845(5) 8_655
O4 Ba4 2.985(5) 1_565
O6 Ba4 2.688(5) 1_565
O6 Ba3 2.922(5) 1_565
O6 Ba3 3.014(5) 5_576
O7 Ba1 2.630(7) 3_556
O7 Ba6 2.9813(15) 6_556
O7 Ba3 3.106(7) 1_565
O8 Ba5 3.074(4) 5_576
